data_7715126
loop_
_publ_author_name
'Olding, Angus'
'Lucas, Nigel T.'
'Ho, Curtis C.'
'Bissember, Alex C.'

_publ_section_title
;
 Acridine-based copper(I) PNP pincer complexes: catalysts for alkyne
 hydroboration and borylation of aryl halides.
;
_journal_issue 10
_journal_name_full 'Dalton transactions (Cambridge, England : 2003)'
_journal_page_first 4471
_journal_page_last 4478
_journal_paper_doi 10.1039/d3dt04269c
_journal_volume 53
_journal_year 2024
_chemical_formula_moiety 'C55 H71 N P2'
_chemical_formula_sum 'C55 H71 N P2'
_chemical_formula_weight 808.06
_space_group_crystal_system monoclinic
_space_group_IT_number 14
_space_group_name_Hall '-P 2ybc'
_space_group_name_H-M_alt 'P 1 21/c 1'
_atom_sites_solution_hydrogens geom
_audit_creation_date 2023-01-19
_audit_creation_method
;
Olex2 1.3
(compiled 2020.11.12 svn.r5f609507 for OlexSys, GUI svn.r6408)
;
_audit_update_record
;
2024-01-23 deposited with the CCDC.	2024-02-06 downloaded from the CCDC.
;
_cell_angle_alpha 90
_cell_angle_beta 92.8840(10)
_cell_angle_gamma 90
_cell_formula_units_Z 4
_cell_length_a 13.3304(2)
_cell_length_b 15.2927(2)
_cell_length_c 21.3111(3)
_cell_measurement_reflns_used 15370
_cell_measurement_temperature 100.01(10)
_cell_measurement_theta_max 72.5240
_cell_measurement_theta_min 3.9680
_cell_volume 4338.93(11)
_computing_cell_refinement 'CrysAlisPro 1.171.40.67a (Rigaku OD, 2019)'
_computing_data_collection 'CrysAlisPro 1.171.40.67a (Rigaku OD, 2019)'
_computing_data_reduction 'CrysAlisPro 1.171.40.67a (Rigaku OD, 2019)'
_computing_molecular_graphics 'Olex2 1.3 (Dolomanov et al., 2009)'
_computing_publication_material 'Olex2 1.3 (Dolomanov et al., 2009)'
_computing_structure_refinement 'SHELXL 2018/3 (Sheldrick, 2015)'
_diffrn_ambient_environment N~2~
_diffrn_ambient_temperature 100.01(10)
_diffrn_detector 'CCD plate'
_diffrn_detector_area_resol_mean 10.3449
_diffrn_detector_type Atlas
_diffrn_measured_fraction_theta_full 1.000
_diffrn_measured_fraction_theta_max 0.988
_diffrn_measurement_details
;
List of Runs (angles in degrees, time in seconds):

  # Type    Start    End  Width  t~exp~   \w     \q     \k     \f   Frames
#--------------------------------------------------------------------------
  1  \w    -54.00  32.00   1.00    1.50    --  -42.04  38.00 -30.00   86
  2  \w    -65.00  30.00   1.00    1.50    --  -42.04  38.00  90.00   95
  3  \w   -108.00 -27.00   1.00    1.50    --  -42.04 -38.00 150.00   81
  4  \w     67.00 130.00   1.00    1.50    --   42.04 178.00-120.00   63
  5  \w     88.00 130.00   1.00    1.50    --   42.04 178.00  30.00   42
  6  \w    107.00 164.00   1.00    6.00    --  104.32 125.00  90.00   57
  7  \w     92.00 170.00   1.00    6.00    --  104.32  30.00-120.00   78
  8  \w    111.00 176.00   1.00    6.00    --  104.32  61.00 150.00   65
  9  \w     80.00 107.00   1.00    6.00    --  104.32  45.00-150.00   27
 10  \w     89.00 116.00   1.00    6.00    --  104.32 -45.00  60.00   27
 11  \w     80.00 106.00   1.00    6.00    --  104.32  61.00-180.00   26
 12  \w    133.00 159.00   1.00    6.00    --  104.32  61.00-180.00   26
 13  \w     48.00 109.00   1.00    6.00    --  104.32-125.00  30.00   61
 14  \w     44.00 122.00   1.00    6.00    --  104.32 -45.00-180.00   78
 15  \w     33.00 122.00   1.00    6.00    --  104.32 -77.00  30.00   89
 16  \w    137.00 174.00   1.00    6.00    --  104.32  61.00-150.00   37
 17  \w     79.00 110.00   1.00    6.00    --  104.32  61.00-150.00   31
 18  \w     31.00  73.00   1.00    6.00    --  104.32 -45.00  60.00   42
 19  \w     84.00 110.00   1.00    6.00    --  104.32  45.00-180.00   26
 20  \w    103.00 177.00   1.00    6.00    --  104.32  77.00 -30.00   74
 21  \w     98.00 157.00   1.00    6.00    --  104.32 -15.00 150.00   59
 22  \w    105.00 132.00   1.00    6.00    --  104.32  77.00   0.00   27
 23  \w     77.00 104.00   1.00    6.00    --  104.32  61.00 150.00   27
;
_diffrn_measurement_device 'four-circle diffractometer'
_diffrn_measurement_device_type 'SuperNova, Dual, Cu at home/near, Atlas'
_diffrn_measurement_method '\w scans'
_diffrn_orient_matrix_type 'CrysAlisPro convention (1999,Acta A55,543-557)'
_diffrn_orient_matrix_UB_11 -0.0704070000
_diffrn_orient_matrix_UB_12 0.0726731000
_diffrn_orient_matrix_UB_13 0.0216914000
_diffrn_orient_matrix_UB_21 -0.0374044000
_diffrn_orient_matrix_UB_22 0.0155877000
_diffrn_orient_matrix_UB_23 -0.0686799000
_diffrn_orient_matrix_UB_31 -0.0838082000
_diffrn_orient_matrix_UB_32 -0.0680162000
_diffrn_orient_matrix_UB_33 0.0073715000
_diffrn_radiation_monochromator mirror
_diffrn_radiation_probe x-ray
_diffrn_radiation_type 'Cu K\a'
_diffrn_radiation_wavelength 1.54184
_diffrn_reflns_av_R_equivalents 0.0283
_diffrn_reflns_av_unetI/netI 0.0234
_diffrn_reflns_Laue_measured_fraction_full 1.000
_diffrn_reflns_Laue_measured_fraction_max 0.988
_diffrn_reflns_limit_h_max 15
_diffrn_reflns_limit_h_min -16
_diffrn_reflns_limit_k_max 18
_diffrn_reflns_limit_k_min -18
_diffrn_reflns_limit_l_max 26
_diffrn_reflns_limit_l_min -24
_diffrn_reflns_number 32905
_diffrn_reflns_point_group_measured_fraction_full 1.000
_diffrn_reflns_point_group_measured_fraction_max 0.988
_diffrn_reflns_theta_full 67.000
_diffrn_reflns_theta_max 72.646
_diffrn_reflns_theta_min 3.559
_diffrn_source 'micro-focus sealed X-ray tube'
_diffrn_source_type 'SuperNova (Cu) X-ray Source'
_exptl_absorpt_coefficient_mu 1.191
_exptl_absorpt_correction_T_max 1.000
_exptl_absorpt_correction_T_min 0.555
_exptl_absorpt_correction_type gaussian
_exptl_absorpt_process_details
;
CrysAlisPro 1.171.40.67a (Rigaku Oxford Diffraction, 2019)
Numerical absorption correction based on gaussian integration over
			a multifaceted crystal model
Empirical absorption correction using spherical harmonics,
 implemented in SCALE3 ABSPACK scaling algorithm.
;
_exptl_crystal_colour colourless
_exptl_crystal_colour_primary colourless
_exptl_crystal_density_diffrn 1.237
_exptl_crystal_description plate
_exptl_crystal_F_000 1752
_exptl_crystal_size_max 0.28
_exptl_crystal_size_mid 0.16
_exptl_crystal_size_min 0.08
_refine_diff_density_max 0.361
_refine_diff_density_min -0.230
_refine_diff_density_rms 0.052
_refine_ls_extinction_method none
_refine_ls_goodness_of_fit_ref 1.039
_refine_ls_hydrogen_treatment constr
_refine_ls_matrix_type full
_refine_ls_number_parameters 523
_refine_ls_number_reflns 8526
_refine_ls_number_restraints 0
_refine_ls_restrained_S_all 1.039
_refine_ls_R_factor_all 0.0462
_refine_ls_R_factor_gt 0.0397
_refine_ls_shift/su_max 0.001
_refine_ls_shift/su_mean 0.000
_refine_ls_structure_factor_coef Fsqd
_refine_ls_weighting_details 'w=1/[\s^2^(Fo^2^)+(0.0640P)^2^+1.4302P] where P=(Fo^2^+2Fc^2^)/3'
_refine_ls_weighting_scheme calc
_refine_ls_wR_factor_gt 0.1041
_refine_ls_wR_factor_ref 0.1107
_reflns_Friedel_coverage 0.000
_reflns_number_gt 7448
_reflns_number_total 8526
_reflns_threshold_expression 'I > 2\s(I)'
_cod_data_source_file d3dt04269c2.cif
_cod_data_source_block compound_L2
_cod_depositor_comments 'Adding full bibliography for 7715123--7715127.cif.'
_cod_database_code 7715126
_shelx_shelxl_version_number 2018/3
_chemical_oxdiff_formula 'C55 H71 N1 P2'
_chemical_oxdiff_usercomment 'M642 NTL acb_AO-7-80-2'
_shelx_space_group_comment
;
The symmetry employed for this shelxl refinement is uniquely defined
by the following loop, which should always be used as a source of
symmetry information in preference to the above space-group names.
They are only intended as comments.
;
_shelx_estimated_absorpt_t_max 0.911
_shelx_estimated_absorpt_t_min 0.731
_reflns_odcompleteness_completeness 99.96
_reflns_odcompleteness_iscentric 1
_reflns_odcompleteness_theta 66.49
_olex2_refinement_description
;
1. Fixed Uiso
 At 1.2 times of:
  All C(H) groups, All C(H,H) groups
2.a Ternary CH refined with riding coordinates:
 C23(H23), C25(H25), C27(H27), C33(H33), C35(H35), C37(H37), C43(H43),
 C45(H45), C47(H47), C53(H53), C55(H55), C57(H57)
2.b Secondary CH2 refined with riding coordinates:
 C14(H14A,H14B), C15(H15A,H15B), C22(H22A,H22B), C24(H24A,H24B), C26(H26A,
 H26B), C28(H28A,H28B), C29(H29A,H29B), C30(H30A,H30B), C32(H32A,H32B),
 C34(H34A,H34B), C36(H36A,H36B), C38(H38A,H38B), C39(H39A,H39B), C40(H40A,H40B),
  C42(H42A,H42B), C44(H44A,H44B), C46(H46A,H46B), C48(H48A,H48B), C49(H49A,
 H49B), C50(H50A,H50B), C52(H52A,H52B), C54(H54A,H54B), C56(H56A,H56B),
 C58(H58A,H58B), C59(H59A,H59B), C60(H60A,H60B)
2.c Aromatic/amide H refined with riding coordinates:
 C2(H2), C3(H3), C4(H4), C5(H5), C6(H6), C7(H7), C8(H8)
;
_olex2_submission_special_instructions 'No special instructions were received'
_oxdiff_exptl_absorpt_empirical_details
;
Empirical correction (ABSPACK) includes:
- Absorption correction using spherical harmonics
- Frame scaling
;
_oxdiff_exptl_absorpt_empirical_full_max 1.190
_oxdiff_exptl_absorpt_empirical_full_min 0.826

loop_
_space_group_symop_operation_xyz
'x, y, z'
'-x, y+1/2, -z+1/2'
'-x, -y, -z'
'x, -y-1/2, z-1/2'

loop_
_atom_site_label
_atom_site_type_symbol
_atom_site_fract_x
_atom_site_fract_y
_atom_site_fract_z
_atom_site_U_iso_or_equiv
_atom_site_adp_type
_atom_site_occupancy
_atom_site_site_symmetry_order
_atom_site_calc_flag
_atom_site_refinement_flags_posn
_atom_site_refinement_flags_adp
_atom_site_refinement_flags_occupancy
_atom_site_disorder_assembly
_atom_site_disorder_group
P1 P 0.41253(2) 0.21016(2) 0.47491(2) 0.01814(10) Uani 1 1 d . . . . .
P2 P 0.19882(3) 0.52967(2) 0.69779(2) 0.01897(10) Uani 1 1 d . . . . .
N1 N 0.46213(9) 0.34264(7) 0.66257(6) 0.0196(2) Uani 1 1 d . . . . .
C1 C 0.53579(10) 0.25202(9) 0.58594(7) 0.0206(3) Uani 1 1 d . . . . .
C2 C 0.60875(11) 0.19319(10) 0.57199(7) 0.0239(3) Uani 1 1 d . . . . .
H2 H 0.607084 0.167275 0.531440 0.029 Uiso 1 1 calc R U . . .
C3 C 0.68724(11) 0.16980(10) 0.61683(8) 0.0270(3) Uani 1 1 d . . . . .
H3 H 0.736572 0.128552 0.605672 0.032 Uiso 1 1 calc R U . . .
C4 C 0.69251(11) 0.20560(10) 0.67522(8) 0.0258(3) Uani 1 1 d . . . . .
H4 H 0.746041 0.190264 0.704250 0.031 Uiso 1 1 calc R U . . .
C5 C 0.61840(11) 0.30681(10) 0.75169(7) 0.0235(3) Uani 1 1 d . . . . .
H5 H 0.671096 0.294276 0.782030 0.028 Uiso 1 1 calc R U . . .
C6 C 0.54172(11) 0.41076(10) 0.82490(7) 0.0251(3) Uani 1 1 d . . . . .
H6 H 0.593780 0.401552 0.856301 0.030 Uiso 1 1 calc R U . . .
C7 C 0.46593(12) 0.46714(10) 0.83560(7) 0.0258(3) Uani 1 1 d . . . . .
H7 H 0.465932 0.498001 0.874285 0.031 Uiso 1 1 calc R U . . .
C8 C 0.38605(11) 0.48068(10) 0.78932(7) 0.0238(3) Uani 1 1 d . . . . .
H8 H 0.333603 0.520148 0.798230 0.029 Uiso 1 1 calc R U . . .
C9 C 0.38280(10) 0.43883(9) 0.73296(7) 0.0205(3) Uani 1 1 d . . . . .
C10 C 0.46346(10) 0.38010(9) 0.71962(7) 0.0201(3) Uani 1 1 d . . . . .
C11 C 0.54330(11) 0.36527(9) 0.76652(7) 0.0220(3) Uani 1 1 d . . . . .
C12 C 0.61772(10) 0.26622(9) 0.69299(7) 0.0223(3) Uani 1 1 d . . . . .
C13 C 0.53714(10) 0.28830(9) 0.64840(7) 0.0195(3) Uani 1 1 d . . . . .
C14 C 0.45783(10) 0.28626(9) 0.53829(7) 0.0204(3) Uani 1 1 d . . . . .
H14A H 0.485900 0.338635 0.518241 0.024 Uiso 1 1 calc R U . . .
H14B H 0.398962 0.305666 0.561169 0.024 Uiso 1 1 calc R U . . .
C15 C 0.30177(10) 0.45211(10) 0.68117(7) 0.0211(3) Uani 1 1 d . . . . .
H15A H 0.271273 0.394504 0.670927 0.025 Uiso 1 1 calc R U . . .
H15B H 0.334447 0.472829 0.643210 0.025 Uiso 1 1 calc R U . . .
C21 C 0.37352(10) 0.29315(9) 0.41270(6) 0.0182(3) Uani 1 1 d . . . . .
C22 C 0.47341(10) 0.32214(10) 0.38474(7) 0.0223(3) Uani 1 1 d . . . . .
H22A H 0.516340 0.351132 0.417810 0.027 Uiso 1 1 calc R U . . .
H22B H 0.509666 0.269972 0.370278 0.027 Uiso 1 1 calc R U . . .
C23 C 0.45456(11) 0.38543(10) 0.32930(7) 0.0244(3) Uani 1 1 d . . . . .
H23 H 0.520235 0.403195 0.312493 0.029 Uiso 1 1 calc R U . . .
C24 C 0.39013(11) 0.33999(10) 0.27742(7) 0.0251(3) Uani 1 1 d . . . . .
H24A H 0.377216 0.380596 0.241747 0.030 Uiso 1 1 calc R U . . .
H24B H 0.426114 0.288287 0.261943 0.030 Uiso 1 1 calc R U . . .
C25 C 0.29054(11) 0.31158(10) 0.30377(7) 0.0234(3) Uani 1 1 d . . . . .
H25 H 0.248477 0.281541 0.270092 0.028 Uiso 1 1 calc R U . . .
C26 C 0.23473(11) 0.39230(10) 0.32640(7) 0.0250(3) Uani 1 1 d . . . . .
H26A H 0.169915 0.374465 0.343188 0.030 Uiso 1 1 calc R U . . .
H26B H 0.220564 0.432701 0.290754 0.030 Uiso 1 1 calc R U . . .
C27 C 0.29938(11) 0.43869(9) 0.37783(7) 0.0241(3) Uani 1 1 d . . . . .
H27 H 0.263042 0.491692 0.392174 0.029 Uiso 1 1 calc R U . . .
C28 C 0.31856(11) 0.37637(9) 0.43375(7) 0.0219(3) Uani 1 1 d . . . . .
H28A H 0.253785 0.359917 0.451232 0.026 Uiso 1 1 calc R U . . .
H28B H 0.359855 0.406328 0.467144 0.026 Uiso 1 1 calc R U . . .
C29 C 0.30969(11) 0.24863(9) 0.35966(7) 0.0215(3) Uani 1 1 d . . . . .
H29A H 0.244681 0.230023 0.375788 0.026 Uiso 1 1 calc R U . . .
H29B H 0.344955 0.195846 0.345349 0.026 Uiso 1 1 calc R U . . .
C30 C 0.39936(12) 0.46656(10) 0.35155(7) 0.0263(3) Uani 1 1 d . . . . .
H30A H 0.386852 0.507402 0.315970 0.032 Uiso 1 1 calc R U . . .
H30B H 0.441087 0.497002 0.384503 0.032 Uiso 1 1 calc R U . . .
C31 C 0.29910(10) 0.16045(9) 0.51058(6) 0.0201(3) Uani 1 1 d . . . . .
C32 C 0.26032(11) 0.08374(9) 0.46848(7) 0.0240(3) Uani 1 1 d . . . . .
H32A H 0.234485 0.106804 0.427372 0.029 Uiso 1 1 calc R U . . .
H32B H 0.316479 0.043358 0.460903 0.029 Uiso 1 1 calc R U . . .
C33 C 0.17634(12) 0.03369(10) 0.49983(8) 0.0270(3) Uani 1 1 d . . . . .
H33 H 0.151630 -0.014805 0.471618 0.032 Uiso 1 1 calc R U . . .
C34 C 0.21726(12) -0.00461(10) 0.56266(8) 0.0292(3) Uani 1 1 d . . . . .
H34A H 0.163530 -0.037344 0.582875 0.035 Uiso 1 1 calc R U . . .
H34B H 0.272925 -0.045599 0.555287 0.035 Uiso 1 1 calc R U . . .
C35 C 0.25515(11) 0.07001(10) 0.60577(7) 0.0261(3) Uani 1 1 d . . . . .
H35 H 0.282328 0.045305 0.646620 0.031 Uiso 1 1 calc R U . . .
C36 C 0.16831(12) 0.13276(10) 0.61779(7) 0.0277(3) Uani 1 1 d . . . . .
H36A H 0.114447 0.101026 0.638624 0.033 Uiso 1 1 calc R U . . .
H36B H 0.192478 0.180683 0.645890 0.033 Uiso 1 1 calc R U . . .
C37 C 0.12686(11) 0.17073(10) 0.55513(8) 0.0262(3) Uani 1 1 d . . . . .
H37 H 0.069935 0.211226 0.562963 0.031 Uiso 1 1 calc R U . . .
C38 C 0.20980(11) 0.22120(9) 0.52295(7) 0.0226(3) Uani 1 1 d . . . . .
H38A H 0.233223 0.270435 0.550061 0.027 Uiso 1 1 calc R U . . .
H38B H 0.182358 0.245698 0.482649 0.027 Uiso 1 1 calc R U . . .
C39 C 0.33817(11) 0.12080(9) 0.57431(7) 0.0230(3) Uani 1 1 d . . . . .
H39A H 0.395125 0.081076 0.567206 0.028 Uiso 1 1 calc R U . . .
H39B H 0.362918 0.168354 0.602561 0.028 Uiso 1 1 calc R U . . .
C40 C 0.08914(11) 0.09611(10) 0.51199(8) 0.0290(3) Uani 1 1 d . . . . .
H40A H 0.061514 0.120359 0.471659 0.035 Uiso 1 1 calc R U . . .
H40B H 0.034872 0.063793 0.531983 0.035 Uiso 1 1 calc R U . . .
C41 C 0.09372(10) 0.45308(9) 0.71729(6) 0.0197(3) Uani 1 1 d . . . . .
C42 C 0.13716(11) 0.39311(10) 0.77080(7) 0.0228(3) Uani 1 1 d . . . . .
H42A H 0.192959 0.357826 0.755180 0.027 Uiso 1 1 calc R U . . .
H42B H 0.164322 0.429574 0.806085 0.027 Uiso 1 1 calc R U . . .
C43 C 0.05543(11) 0.33186(10) 0.79427(7) 0.0245(3) Uani 1 1 d . . . . .
H43 H 0.085114 0.293660 0.828472 0.029 Uiso 1 1 calc R U . . .
C44 C 0.01451(11) 0.27466(10) 0.73975(7) 0.0257(3) Uani 1 1 d . . . . .
H44A H -0.037264 0.234340 0.754689 0.031 Uiso 1 1 calc R U . . .
H44B H 0.069519 0.239202 0.723326 0.031 Uiso 1 1 calc R U . . .
C45 C -0.03143(11) 0.33338(10) 0.68740(7) 0.0235(3) Uani 1 1 d . . . . .
H45 H -0.058879 0.296221 0.651934 0.028 Uiso 1 1 calc R U . . .
C46 C -0.11610(11) 0.38855(10) 0.71302(7) 0.0243(3) Uani 1 1 d . . . . .
H46A H -0.169416 0.349731 0.727856 0.029 Uiso 1 1 calc R U . . .
H46B H -0.145959 0.426188 0.679210 0.029 Uiso 1 1 calc R U . . .
C47 C -0.07446(11) 0.44562(10) 0.76755(7) 0.0239(3) Uani 1 1 d . . . . .
H47 H -0.129997 0.481430 0.784187 0.029 Uiso 1 1 calc R U . . .
C48 C 0.00786(11) 0.50665(9) 0.74437(7) 0.0216(3) Uani 1 1 d . . . . .
H48A H 0.034926 0.543014 0.779737 0.026 Uiso 1 1 calc R U . . .
H48B H -0.021462 0.546203 0.711556 0.026 Uiso 1 1 calc R U . . .
C49 C 0.04958(10) 0.39511(9) 0.66349(7) 0.0209(3) Uani 1 1 d . . . . .
H49A H 0.019740 0.432604 0.629593 0.025 Uiso 1 1 calc R U . . .
H49B H 0.103947 0.360156 0.645830 0.025 Uiso 1 1 calc R U . . .
C50 C -0.02955(11) 0.38647(10) 0.81989(7) 0.0254(3) Uani 1 1 d . . . . .
H50A H -0.003233 0.422659 0.855552 0.030 Uiso 1 1 calc R U . . .
H50B H -0.082223 0.347415 0.835251 0.030 Uiso 1 1 calc R U . . .
C51 C 0.17579(10) 0.57888(9) 0.61713(6) 0.0188(3) Uani 1 1 d . . . . .
C52 C 0.16966(11) 0.51686(9) 0.55993(7) 0.0211(3) Uani 1 1 d . . . . .
H52A H 0.231944 0.481698 0.559238 0.025 Uiso 1 1 calc R U . . .
H52B H 0.112413 0.476238 0.563551 0.025 Uiso 1 1 calc R U . . .
C53 C 0.15594(11) 0.56934(9) 0.49851(7) 0.0231(3) Uani 1 1 d . . . . .
H53 H 0.149968 0.528055 0.462125 0.028 Uiso 1 1 calc R U . . .
C54 C 0.06040(12) 0.62527(10) 0.49979(7) 0.0266(3) Uani 1 1 d . . . . .
H54A H 0.051160 0.658302 0.459969 0.032 Uiso 1 1 calc R U . . .
H54B H 0.001250 0.586922 0.503851 0.032 Uiso 1 1 calc R U . . .
C55 C 0.06857(12) 0.68899(10) 0.55508(7) 0.0264(3) Uani 1 1 d . . . . .
H55 H 0.006312 0.725424 0.555465 0.032 Uiso 1 1 calc R U . . .
C56 C 0.16002(13) 0.74842(10) 0.54786(7) 0.0301(3) Uani 1 1 d . . . . .
H56A H 0.151875 0.781966 0.508206 0.036 Uiso 1 1 calc R U . . .
H56B H 0.165655 0.790471 0.583183 0.036 Uiso 1 1 calc R U . . .
C57 C 0.25465(12) 0.69255(10) 0.54730(7) 0.0262(3) Uani 1 1 d . . . . .
H57 H 0.314367 0.731377 0.543373 0.031 Uiso 1 1 calc R U . . .
C58 C 0.26624(11) 0.64088(10) 0.60923(7) 0.0250(3) Uani 1 1 d . . . . .
H58A H 0.271424 0.682244 0.644976 0.030 Uiso 1 1 calc R U . . .
H58B H 0.328943 0.606151 0.609673 0.030 Uiso 1 1 calc R U . . .
C59 C 0.08009(11) 0.63570(9) 0.61645(7) 0.0225(3) Uani 1 1 d . . . . .
H59A H 0.020582 0.597695 0.620274 0.027 Uiso 1 1 calc R U . . .
H59B H 0.083850 0.676020 0.652833 0.027 Uiso 1 1 calc R U . . .
C60 C 0.24728(12) 0.62908(10) 0.49142(7) 0.0262(3) Uani 1 1 d . . . . .
H60A H 0.309240 0.593506 0.490528 0.031 Uiso 1 1 calc R U . . .
H60B H 0.239654 0.662235 0.451566 0.031 Uiso 1 1 calc R U . . .

loop_
_atom_site_aniso_label
_atom_site_aniso_U_11
_atom_site_aniso_U_22
_atom_site_aniso_U_33
_atom_site_aniso_U_23
_atom_site_aniso_U_13
_atom_site_aniso_U_12
P1 0.01739(17) 0.01822(17) 0.01881(18) 0.00163(12) 0.00092(13) 0.00037(12)
P2 0.01924(18) 0.01991(18) 0.01762(17) -0.00074(12) -0.00038(13) -0.00066(12)
N1 0.0182(5) 0.0193(5) 0.0212(6) 0.0035(5) -0.0003(4) -0.0032(4)
C1 0.0188(6) 0.0197(6) 0.0231(7) 0.0048(5) 0.0000(5) -0.0035(5)
C2 0.0217(7) 0.0239(7) 0.0262(7) 0.0029(6) 0.0013(6) -0.0011(6)
C3 0.0206(7) 0.0251(7) 0.0354(8) 0.0073(6) 0.0016(6) 0.0024(6)
C4 0.0192(7) 0.0263(7) 0.0314(8) 0.0087(6) -0.0043(6) 0.0001(6)
C5 0.0198(7) 0.0266(7) 0.0237(7) 0.0089(6) -0.0044(5) -0.0047(5)
C6 0.0241(7) 0.0292(7) 0.0214(7) 0.0055(6) -0.0056(5) -0.0072(6)
C7 0.0288(8) 0.0280(7) 0.0202(7) -0.0004(6) -0.0029(6) -0.0066(6)
C8 0.0235(7) 0.0248(7) 0.0228(7) 0.0009(6) -0.0012(6) -0.0041(6)
C9 0.0195(7) 0.0214(7) 0.0205(7) 0.0040(5) -0.0009(5) -0.0044(5)
C10 0.0194(7) 0.0209(6) 0.0199(7) 0.0043(5) -0.0017(5) -0.0052(5)
C11 0.0208(7) 0.0232(7) 0.0216(7) 0.0064(5) -0.0025(5) -0.0064(5)
C12 0.0176(6) 0.0227(7) 0.0264(7) 0.0081(6) -0.0011(5) -0.0035(5)
C13 0.0166(6) 0.0194(6) 0.0225(7) 0.0053(5) -0.0004(5) -0.0033(5)
C14 0.0214(7) 0.0203(6) 0.0192(7) 0.0011(5) -0.0013(5) 0.0003(5)
C15 0.0185(6) 0.0255(7) 0.0190(6) -0.0007(5) -0.0012(5) 0.0001(5)
C21 0.0174(6) 0.0187(6) 0.0184(6) 0.0011(5) 0.0010(5) 0.0005(5)
C22 0.0182(7) 0.0263(7) 0.0223(7) 0.0033(6) 0.0006(5) -0.0011(5)
C23 0.0209(7) 0.0291(7) 0.0233(7) 0.0061(6) 0.0032(5) -0.0024(6)
C24 0.0296(8) 0.0266(7) 0.0191(7) 0.0022(6) 0.0024(6) 0.0059(6)
C25 0.0255(7) 0.0223(7) 0.0218(7) 0.0003(5) -0.0046(6) -0.0001(6)
C26 0.0216(7) 0.0265(7) 0.0268(7) 0.0059(6) -0.0001(6) 0.0045(6)
C27 0.0287(7) 0.0192(7) 0.0246(7) 0.0026(6) 0.0036(6) 0.0046(6)
C28 0.0247(7) 0.0205(7) 0.0207(7) 0.0008(5) 0.0038(5) 0.0016(5)
C29 0.0219(7) 0.0196(6) 0.0225(7) 0.0003(5) -0.0027(5) -0.0009(5)
C30 0.0317(8) 0.0212(7) 0.0257(7) 0.0050(6) -0.0003(6) -0.0051(6)
C31 0.0210(7) 0.0191(6) 0.0202(7) 0.0012(5) 0.0008(5) -0.0006(5)
C32 0.0255(7) 0.0218(7) 0.0249(7) -0.0006(6) 0.0021(6) -0.0032(6)
C33 0.0262(8) 0.0225(7) 0.0323(8) -0.0015(6) 0.0018(6) -0.0064(6)
C34 0.0303(8) 0.0216(7) 0.0361(9) 0.0051(6) 0.0065(6) -0.0028(6)
C35 0.0272(8) 0.0261(7) 0.0254(7) 0.0063(6) 0.0037(6) -0.0021(6)
C36 0.0293(8) 0.0288(8) 0.0259(8) 0.0023(6) 0.0090(6) -0.0030(6)
C37 0.0215(7) 0.0253(7) 0.0321(8) 0.0028(6) 0.0057(6) 0.0016(6)
C38 0.0206(7) 0.0215(7) 0.0257(7) 0.0016(6) 0.0024(5) -0.0003(5)
C39 0.0220(7) 0.0236(7) 0.0234(7) 0.0046(6) 0.0014(5) 0.0004(5)
C40 0.0217(7) 0.0297(8) 0.0356(8) 0.0037(7) 0.0021(6) -0.0064(6)
C41 0.0206(7) 0.0208(6) 0.0178(6) 0.0009(5) 0.0006(5) 0.0004(5)
C42 0.0228(7) 0.0249(7) 0.0207(7) 0.0038(5) -0.0007(5) 0.0018(6)
C43 0.0251(7) 0.0255(7) 0.0229(7) 0.0061(6) 0.0018(6) 0.0028(6)
C44 0.0268(7) 0.0217(7) 0.0290(8) 0.0032(6) 0.0060(6) -0.0001(6)
C45 0.0249(7) 0.0245(7) 0.0213(7) -0.0012(6) 0.0023(6) -0.0032(6)
C46 0.0194(7) 0.0285(7) 0.0250(7) 0.0040(6) 0.0021(5) -0.0009(6)
C47 0.0219(7) 0.0255(7) 0.0247(7) 0.0025(6) 0.0061(6) 0.0036(6)
C48 0.0230(7) 0.0216(7) 0.0204(7) 0.0002(5) 0.0030(5) 0.0026(5)
C49 0.0217(7) 0.0227(7) 0.0185(6) -0.0007(5) 0.0025(5) -0.0005(5)
C50 0.0279(8) 0.0279(7) 0.0208(7) 0.0025(6) 0.0056(6) -0.0001(6)
C51 0.0198(6) 0.0193(6) 0.0173(6) 0.0000(5) 0.0005(5) -0.0012(5)
C52 0.0234(7) 0.0202(6) 0.0197(7) -0.0009(5) 0.0015(5) -0.0011(5)
C53 0.0267(7) 0.0245(7) 0.0182(7) -0.0011(5) 0.0015(5) -0.0037(6)
C54 0.0273(8) 0.0312(8) 0.0208(7) 0.0052(6) -0.0024(6) -0.0003(6)
C55 0.0293(8) 0.0253(7) 0.0249(7) 0.0050(6) 0.0033(6) 0.0068(6)
C56 0.0455(9) 0.0205(7) 0.0247(8) 0.0028(6) 0.0047(7) -0.0012(6)
C57 0.0292(8) 0.0252(7) 0.0244(7) 0.0018(6) 0.0025(6) -0.0098(6)
C58 0.0253(7) 0.0259(7) 0.0235(7) -0.0007(6) -0.0008(6) -0.0068(6)
C59 0.0254(7) 0.0216(7) 0.0208(7) 0.0009(5) 0.0031(5) 0.0029(5)
C60 0.0284(8) 0.0271(7) 0.0233(7) 0.0010(6) 0.0045(6) -0.0025(6)

loop_
_atom_type_symbol
_atom_type_description
_atom_type_scat_dispersion_real
_atom_type_scat_dispersion_imag
_atom_type_scat_source
C C 0.0181 0.0091 'International Tables Vol C Tables 4.2.6.8 and 6.1.1.4'
H H 0.0000 0.0000 'International Tables Vol C Tables 4.2.6.8 and 6.1.1.4'
N N 0.0311 0.0180 'International Tables Vol C Tables 4.2.6.8 and 6.1.1.4'
P P 0.2955 0.4335 'International Tables Vol C Tables 4.2.6.8 and 6.1.1.4'

loop_
_exptl_crystal_face_index_h
_exptl_crystal_face_index_k
_exptl_crystal_face_index_l
_exptl_crystal_face_perp_dist
0 2 1 0.0402
0 -2 -1 0.0382
0 1 -1 0.0435
0 -1 1 0.0405
7 6 0 0.1021
-8 -4 2 0.0883

loop_
_geom_angle_atom_site_label_1
_geom_angle_atom_site_label_2
_geom_angle_atom_site_label_3
_geom_angle
_geom_angle_site_symmetry_1
_geom_angle_site_symmetry_3
_geom_angle_publ_flag
C14 P1 C21 99.04(6) . . ?
C14 P1 C31 101.36(6) . . ?
C31 P1 C21 110.83(6) . . ?
C15 P2 C41 102.06(6) . . ?
C15 P2 C51 99.70(6) . . ?
C51 P2 C41 111.05(6) . . ?
C10 N1 C13 119.35(12) . . ?
C2 C1 C13 118.53(13) . . ?
C2 C1 C14 123.69(13) . . ?
C13 C1 C14 117.63(12) . . ?
C1 C2 H2 119.2 . . ?
C1 C2 C3 121.65(14) . . ?
C3 C2 H2 119.2 . . ?
C2 C3 H3 119.5 . . ?
C4 C3 C2 121.00(14) . . ?
C4 C3 H3 119.5 . . ?
C3 C4 H4 120.0 . . ?
C3 C4 C12 120.04(13) . . ?
C12 C4 H4 120.0 . . ?
C11 C5 H5 119.4 . . ?
C11 C5 C12 121.15(13) . . ?
C12 C5 H5 119.4 . . ?
C7 C6 H6 120.0 . . ?
C7 C6 C11 120.03(13) . . ?
C11 C6 H6 120.0 . . ?
C6 C7 H7 119.6 . . ?
C6 C7 C8 120.76(14) . . ?
C8 C7 H7 119.6 . . ?
C7 C8 H8 119.0 . . ?
C9 C8 C7 122.05(14) . . ?
C9 C8 H8 119.0 . . ?
C8 C9 C10 118.49(13) . . ?
C8 C9 C15 124.68(13) . . ?
C10 C9 C15 116.79(12) . . ?
N1 C10 C9 117.95(12) . . ?
N1 C10 C11 122.44(13) . . ?
C9 C10 C11 119.59(13) . . ?
C5 C11 C6 123.65(13) . . ?
C5 C11 C10 117.30(13) . . ?
C6 C11 C10 119.05(13) . . ?
C4 C12 C13 119.08(14) . . ?
C5 C12 C4 123.62(13) . . ?
C5 C12 C13 117.30(13) . . ?
N1 C13 C1 118.03(12) . . ?
N1 C13 C12 122.36(13) . . ?
C12 C13 C1 119.61(13) . . ?
P1 C14 H14A 108.0 . . ?
P1 C14 H14B 108.0 . . ?
C1 C14 P1 117.30(10) . . ?
C1 C14 H14A 108.0 . . ?
C1 C14 H14B 108.0 . . ?
H14A C14 H14B 107.2 . . ?
P2 C15 H15A 108.1 . . ?
P2 C15 H15B 108.1 . . ?
C9 C15 P2 116.82(10) . . ?
C9 C15 H15A 108.1 . . ?
C9 C15 H15B 108.1 . . ?
H15A C15 H15B 107.3 . . ?
C22 C21 P1 104.50(9) . . ?
C28 C21 P1 117.84(9) . . ?
C28 C21 C22 107.75(11) . . ?
C29 C21 P1 109.92(9) . . ?
C29 C21 C22 107.34(11) . . ?
C29 C21 C28 108.95(11) . . ?
C21 C22 H22A 109.3 . . ?
C21 C22 H22B 109.3 . . ?
H22A C22 H22B 108.0 . . ?
C23 C22 C21 111.39(11) . . ?
C23 C22 H22A 109.3 . . ?
C23 C22 H22B 109.3 . . ?
C22 C23 H23 109.5 . . ?
C24 C23 C22 109.45(12) . . ?
C24 C23 H23 109.5 . . ?
C30 C23 C22 109.55(12) . . ?
C30 C23 H23 109.5 . . ?
C30 C23 C24 109.30(12) . . ?
C23 C24 H24A 109.8 . . ?
C23 C24 H24B 109.8 . . ?
H24A C24 H24B 108.3 . . ?
C25 C24 C23 109.23(12) . . ?
C25 C24 H24A 109.8 . . ?
C25 C24 H24B 109.8 . . ?
C24 C25 H25 109.4 . . ?
C24 C25 C26 109.31(12) . . ?
C24 C25 C29 110.33(12) . . ?
C26 C25 H25 109.4 . . ?
C26 C25 C29 108.90(12) . . ?
C29 C25 H25 109.4 . . ?
C25 C26 H26A 109.8 . . ?
C25 C26 H26B 109.8 . . ?
C25 C26 C27 109.48(12) . . ?
H26A C26 H26B 108.2 . . ?
C27 C26 H26A 109.8 . . ?
C27 C26 H26B 109.8 . . ?
C26 C27 H27 109.3 . . ?
C26 C27 C28 109.44(12) . . ?
C28 C27 H27 109.3 . . ?
C30 C27 C26 109.58(12) . . ?
C30 C27 H27 109.3 . . ?
C30 C27 C28 110.01(12) . . ?
C21 C28 H28A 109.6 . . ?
C21 C28 H28B 109.6 . . ?
C27 C28 C21 110.37(11) . . ?
C27 C28 H28A 109.6 . . ?
C27 C28 H28B 109.6 . . ?
H28A C28 H28B 108.1 . . ?
C21 C29 C25 110.79(11) . . ?
C21 C29 H29A 109.5 . . ?
C21 C29 H29B 109.5 . . ?
C25 C29 H29A 109.5 . . ?
C25 C29 H29B 109.5 . . ?
H29A C29 H29B 108.1 . . ?
C23 C30 C27 109.18(12) . . ?
C23 C30 H30A 109.8 . . ?
C23 C30 H30B 109.8 . . ?
C27 C30 H30A 109.8 . . ?
C27 C30 H30B 109.8 . . ?
H30A C30 H30B 108.3 . . ?
C32 C31 P1 108.82(10) . . ?
C32 C31 C39 107.35(11) . . ?
C38 C31 P1 117.85(10) . . ?
C38 C31 C32 108.47(11) . . ?
C38 C31 C39 108.26(11) . . ?
C39 C31 P1 105.63(9) . . ?
C31 C32 H32A 109.5 . . ?
C31 C32 H32B 109.5 . . ?
H32A C32 H32B 108.1 . . ?
C33 C32 C31 110.76(12) . . ?
C33 C32 H32A 109.5 . . ?
C33 C32 H32B 109.5 . . ?
C32 C33 H33 109.5 . . ?
C34 C33 C32 109.54(12) . . ?
C34 C33 H33 109.5 . . ?
C40 C33 C32 109.74(12) . . ?
C40 C33 H33 109.5 . . ?
C40 C33 C34 109.17(13) . . ?
C33 C34 H34A 109.8 . . ?
C33 C34 H34B 109.8 . . ?
H34A C34 H34B 108.3 . . ?
C35 C34 C33 109.28(12) . . ?
C35 C34 H34A 109.8 . . ?
C35 C34 H34B 109.8 . . ?
C34 C35 H35 109.5 . . ?
C34 C35 C36 109.66(13) . . ?
C36 C35 H35 109.5 . . ?
C39 C35 C34 109.75(13) . . ?
C39 C35 H35 109.5 . . ?
C39 C35 C36 108.85(12) . . ?
C35 C36 H36A 109.8 . . ?
C35 C36 H36B 109.8 . . ?
H36A C36 H36B 108.2 . . ?
C37 C36 C35 109.46(12) . . ?
C37 C36 H36A 109.8 . . ?
C37 C36 H36B 109.8 . . ?
C36 C37 H37 109.4 . . ?
C36 C37 C38 110.04(12) . . ?
C36 C37 C40 109.45(13) . . ?
C38 C37 H37 109.4 . . ?
C40 C37 H37 109.4 . . ?
C40 C37 C38 109.11(13) . . ?
C31 C38 H38A 109.5 . . ?
C31 C38 H38B 109.5 . . ?
C37 C38 C31 110.62(12) . . ?
C37 C38 H38A 109.5 . . ?
C37 C38 H38B 109.5 . . ?
H38A C38 H38B 108.1 . . ?
C31 C39 H39A 109.4 . . ?
C31 C39 H39B 109.4 . . ?
C35 C39 C31 111.25(12) . . ?
C35 C39 H39A 109.4 . . ?
C35 C39 H39B 109.4 . . ?
H39A C39 H39B 108.0 . . ?
C33 C40 H40A 109.8 . . ?
C33 C40 H40B 109.8 . . ?
C37 C40 C33 109.59(12) . . ?
C37 C40 H40A 109.8 . . ?
C37 C40 H40B 109.8 . . ?
H40A C40 H40B 108.2 . . ?
C42 C41 P2 105.94(9) . . ?
C48 C41 P2 108.99(9) . . ?
C48 C41 C42 107.17(11) . . ?
C49 C41 P2 116.90(9) . . ?
C49 C41 C42 108.70(11) . . ?
C49 C41 C48 108.71(11) . . ?
C41 C42 H42A 109.5 . . ?
C41 C42 H42B 109.5 . . ?
H42A C42 H42B 108.1 . . ?
C43 C42 C41 110.74(11) . . ?
C43 C42 H42A 109.5 . . ?
C43 C42 H42B 109.5 . . ?
C42 C43 H43 109.4 . . ?
C44 C43 C42 109.37(12) . . ?
C44 C43 H43 109.4 . . ?
C50 C43 C42 109.43(12) . . ?
C50 C43 H43 109.4 . . ?
C50 C43 C44 109.90(12) . . ?
C43 C44 H44A 109.8 . . ?
C43 C44 H44B 109.8 . . ?
C43 C44 C45 109.32(12) . . ?
H44A C44 H44B 108.3 . . ?
C45 C44 H44A 109.8 . . ?
C45 C44 H44B 109.8 . . ?
C44 C45 H45 109.5 . . ?
C44 C45 C49 109.76(12) . . ?
C46 C45 C44 109.71(12) . . ?
C46 C45 H45 109.5 . . ?
C46 C45 C49 108.77(12) . . ?
C49 C45 H45 109.5 . . ?
C45 C46 H46A 109.7 . . ?
C45 C46 H46B 109.7 . . ?
C45 C46 C47 109.78(12) . . ?
H46A C46 H46B 108.2 . . ?
C47 C46 H46A 109.7 . . ?
C47 C46 H46B 109.7 . . ?
C46 C47 H47 109.5 . . ?
C46 C47 C48 109.75(12) . . ?
C48 C47 H47 109.5 . . ?
C50 C47 C46 109.16(12) . . ?
C50 C47 H47 109.5 . . ?
C50 C47 C48 109.39(12) . . ?
C41 C48 H48A 109.5 . . ?
C41 C48 H48B 109.5 . . ?
C47 C48 C41 110.61(11) . . ?
C47 C48 H48A 109.5 . . ?
C47 C48 H48B 109.5 . . ?
H48A C48 H48B 108.1 . . ?
C41 C49 H49A 109.5 . . ?
C41 C49 H49B 109.5 . . ?
C45 C49 C41 110.74(11) . . ?
C45 C49 H49A 109.5 . . ?
C45 C49 H49B 109.5 . . ?
H49A C49 H49B 108.1 . . ?
C43 C50 C47 109.35(12) . . ?
C43 C50 H50A 109.8 . . ?
C43 C50 H50B 109.8 . . ?
C47 C50 H50A 109.8 . . ?
C47 C50 H50B 109.8 . . ?
H50A C50 H50B 108.3 . . ?
C52 C51 P2 118.30(9) . . ?
C52 C51 C58 107.50(11) . . ?
C58 C51 P2 104.54(9) . . ?
C59 C51 P2 109.25(9) . . ?
C59 C51 C52 109.13(11) . . ?
C59 C51 C58 107.57(11) . . ?
C51 C52 H52A 109.5 . . ?
C51 C52 H52B 109.5 . . ?
H52A C52 H52B 108.1 . . ?
C53 C52 C51 110.53(11) . . ?
C53 C52 H52A 109.5 . . ?
C53 C52 H52B 109.5 . . ?
C52 C53 H53 109.4 . . ?
C54 C53 C52 109.79(12) . . ?
C54 C53 H53 109.4 . . ?
C54 C53 C60 109.44(12) . . ?
C60 C53 C52 109.46(12) . . ?
C60 C53 H53 109.4 . . ?
C53 C54 H54A 109.7 . . ?
C53 C54 H54B 109.7 . . ?
H54A C54 H54B 108.2 . . ?
C55 C54 C53 109.99(12) . . ?
C55 C54 H54A 109.7 . . ?
C55 C54 H54B 109.7 . . ?
C54 C55 H55 109.6 . . ?
C54 C55 C56 109.06(13) . . ?
C54 C55 C59 108.48(12) . . ?
C56 C55 H55 109.6 . . ?
C56 C55 C59 110.63(13) . . ?
C59 C55 H55 109.6 . . ?
C55 C56 H56A 109.8 . . ?
C55 C56 H56B 109.8 . . ?
H56A C56 H56B 108.3 . . ?
C57 C56 C55 109.32(12) . . ?
C57 C56 H56A 109.8 . . ?
C57 C56 H56B 109.8 . . ?
C56 C57 H57 109.3 . . ?
C56 C57 C58 109.17(13) . . ?
C56 C57 C60 109.86(13) . . ?
C58 C57 H57 109.3 . . ?
C60 C57 H57 109.3 . . ?
C60 C57 C58 109.88(12) . . ?
C51 C58 H58A 109.4 . . ?
C51 C58 H58B 109.4 . . ?
C57 C58 C51 111.23(12) . . ?
C57 C58 H58A 109.4 . . ?
C57 C58 H58B 109.4 . . ?
H58A C58 H58B 108.0 . . ?
C51 C59 H59A 109.5 . . ?
C51 C59 H59B 109.5 . . ?
C55 C59 C51 110.64(12) . . ?
C55 C59 H59A 109.5 . . ?
C55 C59 H59B 109.5 . . ?
H59A C59 H59B 108.1 . . ?
C53 C60 H60A 110.0 . . ?
C53 C60 H60B 110.0 . . ?
C57 C60 C53 108.65(12) . . ?
C57 C60 H60A 110.0 . . ?
C57 C60 H60B 110.0 . . ?
H60A C60 H60B 108.3 . . ?

loop_
_geom_bond_atom_site_label_1
_geom_bond_atom_site_label_2
_geom_bond_distance
_geom_bond_site_symmetry_2
_geom_bond_publ_flag
P1 C14 1.8606(14) . ?
P1 C21 1.8894(14) . ?
P1 C31 1.8862(14) . ?
P2 C15 1.8613(14) . ?
P2 C41 1.8884(14) . ?
P2 C51 1.8875(14) . ?
N1 C10 1.3432(19) . ?
N1 C13 1.3461(19) . ?
C1 C2 1.368(2) . ?
C1 C13 1.441(2) . ?
C1 C14 1.5097(19) . ?
C2 H2 0.9500 . ?
C2 C3 1.427(2) . ?
C3 H3 0.9500 . ?
C3 C4 1.358(2) . ?
C4 H4 0.9500 . ?
C4 C12 1.426(2) . ?
C5 H5 0.9500 . ?
C5 C11 1.390(2) . ?
C5 C12 1.396(2) . ?
C6 H6 0.9500 . ?
C6 C7 1.356(2) . ?
C6 C11 1.426(2) . ?
C7 H7 0.9500 . ?
C7 C8 1.429(2) . ?
C8 H8 0.9500 . ?
C8 C9 1.360(2) . ?
C9 C10 1.440(2) . ?
C9 C15 1.5186(19) . ?
C10 C11 1.4409(19) . ?
C12 C13 1.4381(19) . ?
C14 H14A 0.9900 . ?
C14 H14B 0.9900 . ?
C15 H15A 0.9900 . ?
C15 H15B 0.9900 . ?
C21 C22 1.5507(19) . ?
C21 C28 1.5461(19) . ?
C21 C29 1.5388(18) . ?
C22 H22A 0.9900 . ?
C22 H22B 0.9900 . ?
C22 C23 1.5381(19) . ?
C23 H23 1.0000 . ?
C23 C24 1.532(2) . ?
C23 C30 1.530(2) . ?
C24 H24A 0.9900 . ?
C24 H24B 0.9900 . ?
C24 C25 1.530(2) . ?
C25 H25 1.0000 . ?
C25 C26 1.532(2) . ?
C25 C29 1.5428(19) . ?
C26 H26A 0.9900 . ?
C26 H26B 0.9900 . ?
C26 C27 1.534(2) . ?
C27 H27 1.0000 . ?
C27 C28 1.5372(19) . ?
C27 C30 1.532(2) . ?
C28 H28A 0.9900 . ?
C28 H28B 0.9900 . ?
C29 H29A 0.9900 . ?
C29 H29B 0.9900 . ?
C30 H30A 0.9900 . ?
C30 H30B 0.9900 . ?
C31 C32 1.5498(19) . ?
C31 C38 1.5431(19) . ?
C31 C39 1.5532(19) . ?
C32 H32A 0.9900 . ?
C32 H32B 0.9900 . ?
C32 C33 1.537(2) . ?
C33 H33 1.0000 . ?
C33 C34 1.536(2) . ?
C33 C40 1.536(2) . ?
C34 H34A 0.9900 . ?
C34 H34B 0.9900 . ?
C34 C35 1.535(2) . ?
C35 H35 1.0000 . ?
C35 C36 1.535(2) . ?
C35 C39 1.534(2) . ?
C36 H36A 0.9900 . ?
C36 H36B 0.9900 . ?
C36 C37 1.534(2) . ?
C37 H37 1.0000 . ?
C37 C38 1.538(2) . ?
C37 C40 1.534(2) . ?
C38 H38A 0.9900 . ?
C38 H38B 0.9900 . ?
C39 H39A 0.9900 . ?
C39 H39B 0.9900 . ?
C40 H40A 0.9900 . ?
C40 H40B 0.9900 . ?
C41 C42 1.5525(19) . ?
C41 C48 1.5429(19) . ?
C41 C49 1.5424(19) . ?
C42 H42A 0.9900 . ?
C42 H42B 0.9900 . ?
C42 C43 1.539(2) . ?
C43 H43 1.0000 . ?
C43 C44 1.533(2) . ?
C43 C50 1.530(2) . ?
C44 H44A 0.9900 . ?
C44 H44B 0.9900 . ?
C44 C45 1.535(2) . ?
C45 H45 1.0000 . ?
C45 C46 1.532(2) . ?
C45 C49 1.5402(19) . ?
C46 H46A 0.9900 . ?
C46 H46B 0.9900 . ?
C46 C47 1.535(2) . ?
C47 H47 1.0000 . ?
C47 C48 1.541(2) . ?
C47 C50 1.534(2) . ?
C48 H48A 0.9900 . ?
C48 H48B 0.9900 . ?
C49 H49A 0.9900 . ?
C49 H49B 0.9900 . ?
C50 H50A 0.9900 . ?
C50 H50B 0.9900 . ?
C51 C52 1.5433(19) . ?
C51 C58 1.5497(19) . ?
C51 C59 1.5430(19) . ?
C52 H52A 0.9900 . ?
C52 H52B 0.9900 . ?
C52 C53 1.5385(19) . ?
C53 H53 1.0000 . ?
C53 C54 1.535(2) . ?
C53 C60 1.536(2) . ?
C54 H54A 0.9900 . ?
C54 H54B 0.9900 . ?
C54 C55 1.528(2) . ?
C55 H55 1.0000 . ?
C55 C56 1.534(2) . ?
C55 C59 1.542(2) . ?
C56 H56A 0.9900 . ?
C56 H56B 0.9900 . ?
C56 C57 1.524(2) . ?
C57 H57 1.0000 . ?
C57 C58 1.539(2) . ?
C57 C60 1.536(2) . ?
C58 H58A 0.9900 . ?
C58 H58B 0.9900 . ?
C59 H59A 0.9900 . ?
C59 H59B 0.9900 . ?
C60 H60A 0.9900 . ?
C60 H60B 0.9900 . ?

loop_
_geom_torsion_atom_site_label_1
_geom_torsion_atom_site_label_2
_geom_torsion_atom_site_label_3
_geom_torsion_atom_site_label_4
_geom_torsion
_geom_torsion_site_symmetry_1
_geom_torsion_site_symmetry_2
_geom_torsion_site_symmetry_3
_geom_torsion_site_symmetry_4
_geom_torsion_publ_flag
P1 C21 C22 C23 175.72(10) . . . . ?
P1 C21 C28 C27 176.13(10) . . . . ?
P1 C21 C29 C25 -171.39(10) . . . . ?
P1 C31 C32 C33 172.78(10) . . . . ?
P1 C31 C38 C37 -177.05(10) . . . . ?
P1 C31 C39 C35 -174.46(10) . . . . ?
P2 C41 C42 C43 175.76(10) . . . . ?
P2 C41 C48 C47 -173.87(9) . . . . ?
P2 C41 C49 C45 177.23(9) . . . . ?
P2 C51 C52 C53 -177.16(9) . . . . ?
P2 C51 C58 C57 -175.36(10) . . . . ?
P2 C51 C59 C55 170.59(10) . . . . ?
N1 C10 C11 C5 -2.8(2) . . . . ?
N1 C10 C11 C6 177.02(13) . . . . ?
C1 C2 C3 C4 -0.2(2) . . . . ?
C2 C1 C13 N1 -176.66(12) . . . . ?
C2 C1 C13 C12 3.76(19) . . . . ?
C2 C1 C14 P1 33.72(18) . . . . ?
C2 C3 C4 C12 1.3(2) . . . . ?
C3 C4 C12 C5 -179.09(14) . . . . ?
C3 C4 C12 C13 0.2(2) . . . . ?
C4 C12 C13 N1 177.69(12) . . . . ?
C4 C12 C13 C1 -2.7(2) . . . . ?
C5 C12 C13 N1 -3.0(2) . . . . ?
C5 C12 C13 C1 176.60(12) . . . . ?
C6 C7 C8 C9 -0.6(2) . . . . ?
C7 C6 C11 C5 179.64(14) . . . . ?
C7 C6 C11 C10 -0.1(2) . . . . ?
C7 C8 C9 C10 -0.9(2) . . . . ?
C7 C8 C9 C15 -178.26(13) . . . . ?
C8 C9 C10 N1 -176.62(13) . . . . ?
C8 C9 C10 C11 1.8(2) . . . . ?
C8 C9 C15 P2 -1.41(19) . . . . ?
C9 C10 C11 C5 178.90(12) . . . . ?
C9 C10 C11 C6 -1.3(2) . . . . ?
C10 N1 C13 C1 -177.43(12) . . . . ?
C10 N1 C13 C12 2.14(19) . . . . ?
C10 C9 C15 P2 -178.84(10) . . . . ?
C11 C5 C12 C4 -179.83(13) . . . . ?
C11 C5 C12 C13 0.9(2) . . . . ?
C11 C6 C7 C8 1.1(2) . . . . ?
C12 C5 C11 C6 -177.95(13) . . . . ?
C12 C5 C11 C10 1.8(2) . . . . ?
C13 N1 C10 C9 179.16(12) . . . . ?
C13 N1 C10 C11 0.8(2) . . . . ?
C13 C1 C2 C3 -2.3(2) . . . . ?
C13 C1 C14 P1 -150.77(10) . . . . ?
C14 P1 C21 C22 78.36(10) . . . . ?
C14 P1 C21 C28 -41.15(11) . . . . ?
C14 P1 C21 C29 -166.73(10) . . . . ?
C14 P1 C31 C32 -171.13(9) . . . . ?
C14 P1 C31 C38 64.91(11) . . . . ?
C14 P1 C31 C39 -56.14(10) . . . . ?
C14 C1 C2 C3 173.18(13) . . . . ?
C14 C1 C13 N1 7.59(18) . . . . ?
C14 C1 C13 C12 -171.99(12) . . . . ?
C15 P2 C41 C42 54.55(10) . . . . ?
C15 P2 C41 C48 169.58(9) . . . . ?
C15 P2 C41 C49 -66.71(11) . . . . ?
C15 P2 C51 C52 45.21(11) . . . . ?
C15 P2 C51 C58 -74.30(10) . . . . ?
C15 P2 C51 C59 170.81(10) . . . . ?
C15 C9 C10 N1 0.97(18) . . . . ?
C15 C9 C10 C11 179.40(12) . . . . ?
C21 P1 C14 C1 -154.01(11) . . . . ?
C21 P1 C31 C32 84.52(10) . . . . ?
C21 P1 C31 C38 -39.44(12) . . . . ?
C21 P1 C31 C39 -160.49(9) . . . . ?
C21 C22 C23 C24 -60.30(15) . . . . ?
C21 C22 C23 C30 59.52(15) . . . . ?
C22 C21 C28 C27 58.34(15) . . . . ?
C22 C21 C29 C25 -58.31(14) . . . . ?
C22 C23 C24 C25 58.97(15) . . . . ?
C22 C23 C30 C27 -59.30(15) . . . . ?
C23 C24 C25 C26 60.55(15) . . . . ?
C23 C24 C25 C29 -59.18(15) . . . . ?
C24 C23 C30 C27 60.62(15) . . . . ?
C24 C25 C26 C27 -59.91(15) . . . . ?
C24 C25 C29 C21 60.08(15) . . . . ?
C25 C26 C27 C28 -60.99(15) . . . . ?
C25 C26 C27 C30 59.71(15) . . . . ?
C26 C25 C29 C21 -59.91(15) . . . . ?
C26 C27 C28 C21 59.66(15) . . . . ?
C26 C27 C30 C23 -59.99(15) . . . . ?
C28 C21 C22 C23 -58.18(15) . . . . ?
C28 C21 C29 C25 58.10(15) . . . . ?
C28 C27 C30 C23 60.37(15) . . . . ?
C29 C21 C22 C23 59.02(15) . . . . ?
C29 C21 C28 C27 -57.81(15) . . . . ?
C29 C25 C26 C27 60.70(15) . . . . ?
C30 C23 C24 C25 -61.01(15) . . . . ?
C30 C27 C28 C21 -60.79(15) . . . . ?
C31 P1 C14 C1 92.46(11) . . . . ?
C31 P1 C21 C22 -175.74(9) . . . . ?
C31 P1 C21 C28 64.75(12) . . . . ?
C31 P1 C21 C29 -60.83(11) . . . . ?
C31 C32 C33 C34 -60.94(16) . . . . ?
C31 C32 C33 C40 58.90(16) . . . . ?
C32 C31 C38 C37 58.81(15) . . . . ?
C32 C31 C39 C35 -58.46(15) . . . . ?
C32 C33 C34 C35 59.94(16) . . . . ?
C32 C33 C40 C37 -59.71(17) . . . . ?
C33 C34 C35 C36 60.21(16) . . . . ?
C33 C34 C35 C39 -59.32(16) . . . . ?
C34 C33 C40 C37 60.36(16) . . . . ?
C34 C35 C36 C37 -59.91(16) . . . . ?
C34 C35 C39 C31 59.78(16) . . . . ?
C35 C36 C37 C38 -60.22(16) . . . . ?
C35 C36 C37 C40 59.69(16) . . . . ?
C36 C35 C39 C31 -60.24(16) . . . . ?
C36 C37 C38 C31 59.43(16) . . . . ?
C36 C37 C40 C33 -60.11(16) . . . . ?
C38 C31 C32 C33 -57.85(15) . . . . ?
C38 C31 C39 C35 58.45(15) . . . . ?
C38 C37 C40 C33 60.36(16) . . . . ?
C39 C31 C32 C33 58.91(15) . . . . ?
C39 C31 C38 C37 -57.37(15) . . . . ?
C39 C35 C36 C37 60.17(16) . . . . ?
C40 C33 C34 C35 -60.25(16) . . . . ?
C40 C37 C38 C31 -60.68(16) . . . . ?
C41 P2 C15 C9 -101.32(11) . . . . ?
C41 P2 C51 C52 -61.83(12) . . . . ?
C41 P2 C51 C58 178.67(9) . . . . ?
C41 P2 C51 C59 63.78(11) . . . . ?
C41 C42 C43 C44 59.89(15) . . . . ?
C41 C42 C43 C50 -60.54(15) . . . . ?
C42 C41 C48 C47 -59.65(14) . . . . ?
C42 C41 C49 C45 57.44(15) . . . . ?
C42 C43 C44 C45 -60.47(15) . . . . ?
C42 C43 C50 C47 59.73(15) . . . . ?
C43 C44 C45 C46 -59.14(15) . . . . ?
C43 C44 C45 C49 60.33(15) . . . . ?
C44 C43 C50 C47 -60.38(15) . . . . ?
C44 C45 C46 C47 59.65(15) . . . . ?
C44 C45 C49 C41 -59.47(15) . . . . ?
C45 C46 C47 C48 59.87(15) . . . . ?
C45 C46 C47 C50 -60.01(15) . . . . ?
C46 C45 C49 C41 60.56(15) . . . . ?
C46 C47 C48 C41 -58.73(15) . . . . ?
C46 C47 C50 C43 60.18(15) . . . . ?
C48 C41 C42 C43 59.50(15) . . . . ?
C48 C41 C49 C45 -58.91(14) . . . . ?
C48 C47 C50 C43 -59.93(15) . . . . ?
C49 C41 C42 C43 -57.83(15) . . . . ?
C49 C41 C48 C47 57.68(14) . . . . ?
C49 C45 C46 C47 -60.41(15) . . . . ?
C50 C43 C44 C45 59.68(15) . . . . ?
C50 C47 C48 C41 61.02(15) . . . . ?
C51 P2 C15 C9 144.52(11) . . . . ?
C51 P2 C41 C42 160.03(9) . . . . ?
C51 P2 C41 C48 -84.94(10) . . . . ?
C51 P2 C41 C49 38.77(12) . . . . ?
C51 C52 C53 C54 -58.21(15) . . . . ?
C51 C52 C53 C60 61.93(15) . . . . ?
C52 C51 C58 C57 58.11(15) . . . . ?
C52 C51 C59 C55 -58.67(15) . . . . ?
C52 C53 C54 C55 60.17(15) . . . . ?
C52 C53 C60 C57 -60.73(15) . . . . ?
C53 C54 C55 C56 59.77(15) . . . . ?
C53 C54 C55 C59 -60.79(16) . . . . ?
C54 C53 C60 C57 59.64(15) . . . . ?
C54 C55 C56 C57 -60.10(16) . . . . ?
C54 C55 C59 C51 60.52(16) . . . . ?
C55 C56 C57 C58 -59.49(16) . . . . ?
C55 C56 C57 C60 61.08(16) . . . . ?
C56 C55 C59 C51 -59.06(16) . . . . ?
C56 C57 C58 C51 61.09(16) . . . . ?
C56 C57 C60 C53 -60.66(15) . . . . ?
C58 C51 C52 C53 -59.20(14) . . . . ?
C58 C51 C59 C55 57.67(15) . . . . ?
C58 C57 C60 C53 59.47(16) . . . . ?
C59 C51 C52 C53 57.18(15) . . . . ?
C59 C51 C58 C57 -59.30(15) . . . . ?
C59 C55 C56 C57 59.13(16) . . . . ?
C60 C53 C54 C55 -59.99(15) . . . . ?
C60 C57 C58 C51 -59.46(16) . . . . ?

loop_
_exptl_oxdiff_crystal_face_indexfrac_h
_exptl_oxdiff_crystal_face_indexfrac_k
_exptl_oxdiff_crystal_face_indexfrac_l
_exptl_oxdiff_crystal_face_x
_exptl_oxdiff_crystal_face_y
_exptl_oxdiff_crystal_face_z
0.0003 2.0009 0.9994 0.1671 -0.0375 -0.1288
-0.0003 -2.0009 -0.9994 -0.1671 0.0375 0.1288
-0.0002 0.9989 -0.9999 0.0509 0.0843 -0.0753
0.0002 -0.9989 0.9999 -0.0509 -0.0843 0.0753
7.0022 5.8280 -0.1645 -0.0730 -0.1598 -0.9844
-7.6680 -4.4968 2.0070 0.2566 0.0789 0.9633
